data_7211618
loop_
_publ_author_name
'Liu, Xianchun'
'Xing, Yan'
'Liu, Xizheng'

_publ_section_title
;
 Solvothermal synthesis and magnetic properties of cobalt(II) phosphite
 structures of varying dimensionality
;
_journal_issue 2
_journal_name_full CrystEngComm
_journal_page_first 383
_journal_paper_doi 10.1039/b911000c
_journal_volume 12
_journal_year 2010
_chemical_formula_moiety 'Co2 H3 O9 P3, C2 H6 N, C2 H8 N'
_chemical_formula_sum 'C4 H17 Co2 N2 O9 P3'
_chemical_formula_weight 447.97
_chemical_melting_point ?
_chemical_name_systematic
;
?
;
_space_group_IT_number 2
_symmetry_cell_setting triclinic
_symmetry_space_group_name_Hall '-P 1'
_symmetry_space_group_name_H-M 'P -1'
_atom_sites_solution_hydrogens geom
_atom_sites_solution_primary direct
_atom_sites_solution_secondary difmap
_audit_creation_method SHELXL-97
_cell_angle_alpha 76.056(5)
_cell_angle_beta 77.939(5)
_cell_angle_gamma 68.704(5)
_cell_formula_units_Z 2
_cell_length_a 7.718(5)
_cell_length_b 8.840(5)
_cell_length_c 12.151(5)
_cell_measurement_reflns_used 2907
_cell_measurement_temperature 293(2)
_cell_measurement_theta_max 26.07
_cell_measurement_theta_min 2.51
_cell_volume 742.9(7)
_computing_cell_refinement 'Bruker SMART'
_computing_data_collection 'Bruker SMART'
_computing_data_reduction 'Bruker SMART'
_computing_molecular_graphics SHELXP-97
_computing_publication_material SHELXTL
_computing_structure_refinement 'SHELXL-97 (Sheldrick, 1997)'
_computing_structure_solution 'SHELXS-97 (Sheldrick, 1990)'
_diffrn_ambient_temperature 293(2)
_diffrn_detector_area_resol_mean 9.00cm
_diffrn_measured_fraction_theta_full 0.984
_diffrn_measured_fraction_theta_max 0.984
_diffrn_measurement_device_type 'CCD area detector'
_diffrn_measurement_method 'phi and omega scans'
_diffrn_radiation_monochromator graphite
_diffrn_radiation_source 'fine-focus sealed tube'
_diffrn_radiation_type MoK\a
_diffrn_radiation_wavelength 0.71069
_diffrn_reflns_av_R_equivalents 0.0136
_diffrn_reflns_av_sigmaI/netI 0.0260
_diffrn_reflns_limit_h_max 8
_diffrn_reflns_limit_h_min -9
_diffrn_reflns_limit_k_max 10
_diffrn_reflns_limit_k_min -10
_diffrn_reflns_limit_l_max 8
_diffrn_reflns_limit_l_min -15
_diffrn_reflns_number 4090
_diffrn_reflns_theta_full 26.07
_diffrn_reflns_theta_max 26.07
_diffrn_reflns_theta_min 2.51
_diffrn_standards_decay_% none
_diffrn_standards_interval_count none
_diffrn_standards_interval_time none
_diffrn_standards_number none
_exptl_absorpt_coefficient_mu 2.595
_exptl_absorpt_correction_T_max 0.6667
_exptl_absorpt_correction_T_min 0.5748
_exptl_absorpt_correction_type empirical
_exptl_absorpt_process_details SADABS
_exptl_crystal_colour blue
_exptl_crystal_density_diffrn 2.003
_exptl_crystal_density_meas ?
_exptl_crystal_density_method 'not measured'
_exptl_crystal_description block
_exptl_crystal_F_000 452
_exptl_crystal_size_max 0.24
_exptl_crystal_size_mid 0.21
_exptl_crystal_size_min 0.17
_refine_diff_density_max 0.325
_refine_diff_density_min -0.454
_refine_diff_density_rms 0.067
_refine_ls_extinction_method none
_refine_ls_goodness_of_fit_ref 1.039
_refine_ls_hydrogen_treatment mixed
_refine_ls_matrix_type full
_refine_ls_number_parameters 209
_refine_ls_number_reflns 2907
_refine_ls_number_restraints 0
_refine_ls_restrained_S_all 1.039
_refine_ls_R_factor_all 0.0320
_refine_ls_R_factor_gt 0.0253
_refine_ls_shift/su_max 0.000
_refine_ls_shift/su_mean 0.000
_refine_ls_structure_factor_coef Fsqd
_refine_ls_weighting_details 'calc w=1/[\s^2^(Fo^2^)+(0.0308P)^2^+0.5280P] where P=(Fo^2^+2Fc^2^)/3'
_refine_ls_weighting_scheme calc
_refine_ls_wR_factor_gt 0.0636
_refine_ls_wR_factor_ref 0.0666
_reflns_number_gt 2493
_reflns_number_total 2907
_reflns_threshold_expression >2sigma(I)
_cod_data_source_file b911000c.txt
_cod_data_source_block Xing2
_cod_depositor_comments
;
The following automatic conversions were performed:

'_chemical_melting_point' value 'not measured' was changed to '?' -
the value is undefined or not given.

'_symmetry_cell_setting' value
'Triclinic' changed to 'triclinic' according to
/home/saulius/struct/CIF-dictionaries/cif_core.dic dictionary named
'cif_core.dic' version 2.4.2 from 2011-04-26.

Automatic conversion script
Id: cif_fix_values 1891 2012-01-12 08:04:46Z andrius 

The following automatic conversions were performed:

'_exptl_crystal_density_meas' value 'none' was changed to '?' - the
value is perceived as not measured.

Automatic conversion script
Id: cif_fix_values 3008 2015-01-20 13:52:24Z robertas 
;
_cod_database_code 7211618

loop_
_symmetry_equiv_pos_as_xyz
'x, y, z'
'-x, -y, -z'

loop_
_atom_site_label
_atom_site_type_symbol
_atom_site_fract_x
_atom_site_fract_y
_atom_site_fract_z
_atom_site_U_iso_or_equiv
_atom_site_adp_type
_atom_site_occupancy
_atom_site_symmetry_multiplicity
_atom_site_calc_flag
_atom_site_refinement_flags
Co2 Co 0.48431(5) 0.26074(4) -0.02077(3) 0.02534(10) Uani 1 1 d .
Co1 Co 0.47627(5) 0.88194(4) -0.33654(3) 0.02433(10) Uani 1 1 d .
P3 P 0.31847(9) 0.63715(8) -0.14433(6) 0.02477(15) Uani 1 1 d .
P2 P 0.83681(9) 0.84808(8) -0.52615(6) 0.02732(15) Uani 1 1 d .
P1 P 0.68412(9) 0.98006(8) -0.18064(5) 0.02342(15) Uani 1 1 d .
O9 O 0.3241(3) 0.7083(3) -0.04419(17) 0.0383(5) Uani 1 1 d .
O8 O 0.4566(3) 0.6707(2) -0.24822(16) 0.0351(4) Uani 1 1 d .
O7 O 0.7645(3) 1.0060(3) -0.6091(2) 0.0478(6) Uani 1 1 d .
O6 O 0.6591(3) 1.1315(2) -0.13373(16) 0.0345(4) Uani 1 1 d .
O5 O 0.6878(3) 0.8298(2) -0.08967(16) 0.0382(5) Uani 1 1 d .
O4 O 0.9814(3) 0.7131(3) -0.58394(17) 0.0400(5) Uani 1 1 d .
O3 O 0.3360(3) 0.4573(2) -0.11445(17) 0.0365(5) Uani 1 1 d .
N2 N 0.6725(3) 0.4765(3) -0.4609(2) 0.0291(5) Uani 1 1 d .
O2 O 0.6792(3) 0.7892(2) -0.45363(17) 0.0380(5) Uani 1 1 d .
O1 O 0.5459(3) 1.0182(2) -0.26307(17) 0.0383(5) Uani 1 1 d .
N1 N 0.9515(3) 0.2760(3) -0.1834(2) 0.0365(5) Uani 1 1 d .
C4 C 0.4563(4) 0.6128(3) -0.6051(2) 0.0359(6) Uani 1 1 d .
H4A H 0.4202 0.7193 -0.5825 0.043 Uiso 1 1 calc R
H4B H 0.4470 0.6319 -0.6860 0.043 Uiso 1 1 calc R
C3 C 0.6557(4) 0.5150(4) -0.5847(2) 0.0377(7) Uani 1 1 d .
H3A H 0.6957 0.4130 -0.6140 0.045 Uiso 1 1 calc R
H3B H 0.7372 0.5778 -0.6256 0.045 Uiso 1 1 calc R
C2 C 0.9113(5) 0.4509(4) -0.1781(3) 0.0540(9) Uani 1 1 d .
H2C H 0.8082 0.5188 -0.2195 0.081 Uiso 1 1 calc R
H2D H 1.0202 0.4823 -0.2118 0.081 Uiso 1 1 calc R
H2E H 0.8795 0.4653 -0.0997 0.081 Uiso 1 1 calc R
C1 C 1.1076(5) 0.1614(5) -0.1228(3) 0.0590(10) Uani 1 1 d .
H1B H 1.1262 0.0506 -0.1299 0.088 Uiso 1 1 calc R
H1C H 1.0791 0.1704 -0.0433 0.088 Uiso 1 1 calc R
H1D H 1.2197 0.1882 -0.1554 0.088 Uiso 1 1 calc R
H1 H 0.858(4) 0.940(3) -0.241(2) 0.025(7) Uiso 1 1 d .
H3 H 0.148(4) 0.718(3) -0.177(2) 0.026(7) Uiso 1 1 d .
H2 H 0.924(4) 0.877(3) -0.453(2) 0.026(7) Uiso 1 1 d .
H2NB H 0.809(5) 0.407(4) -0.449(3) 0.063(11) Uiso 1 1 d .
H2NA H 0.661(5) 0.570(4) -0.444(3) 0.050(10) Uiso 1 1 d .
H1NB H 0.988(5) 0.261(5) -0.260(4) 0.072(12) Uiso 1 1 d .
H1NA H 0.844(5) 0.240(4) -0.157(3) 0.059(11) Uiso 1 1 d .

loop_
_atom_site_aniso_label
_atom_site_aniso_U_11
_atom_site_aniso_U_22
_atom_site_aniso_U_33
_atom_site_aniso_U_23
_atom_site_aniso_U_13
_atom_site_aniso_U_12
Co2 0.0322(2) 0.02106(17) 0.02362(19) -0.00369(13) -0.00306(14) -0.01044(14)
Co1 0.02796(19) 0.02069(17) 0.02316(18) -0.00469(13) -0.00264(14) -0.00663(14)
P3 0.0266(3) 0.0196(3) 0.0285(3) -0.0021(2) -0.0097(3) -0.0061(3)
P2 0.0222(3) 0.0298(3) 0.0275(3) -0.0059(3) -0.0041(3) -0.0049(3)
P1 0.0265(3) 0.0216(3) 0.0218(3) -0.0059(2) 0.0014(3) -0.0087(3)
O9 0.0370(11) 0.0478(12) 0.0396(11) -0.0197(9) -0.0025(9) -0.0189(9)
O8 0.0464(12) 0.0258(9) 0.0325(10) -0.0018(8) -0.0019(9) -0.0151(9)
O7 0.0327(11) 0.0400(12) 0.0608(15) 0.0107(10) -0.0151(10) -0.0081(9)
O6 0.0403(11) 0.0344(10) 0.0354(11) -0.0180(8) 0.0024(9) -0.0167(9)
O5 0.0403(11) 0.0361(11) 0.0361(11) 0.0057(9) -0.0065(9) -0.0172(9)
O4 0.0270(10) 0.0471(12) 0.0372(11) -0.0151(9) -0.0042(8) 0.0024(9)
O3 0.0480(12) 0.0245(9) 0.0388(11) 0.0039(8) -0.0151(9) -0.0152(9)
N2 0.0256(11) 0.0270(11) 0.0359(13) -0.0117(10) -0.0098(9) -0.0030(9)
O2 0.0390(11) 0.0357(11) 0.0398(11) -0.0166(9) 0.0125(9) -0.0165(9)
O1 0.0525(13) 0.0293(10) 0.0374(11) -0.0054(8) -0.0177(10) -0.0124(9)
N1 0.0293(12) 0.0465(15) 0.0343(14) -0.0090(11) -0.0020(11) -0.0134(11)
C4 0.0415(16) 0.0351(15) 0.0282(14) 0.0021(11) -0.0101(12) -0.0112(13)
C3 0.0334(15) 0.0492(17) 0.0308(15) -0.0079(13) 0.0011(12) -0.0166(13)
C2 0.058(2) 0.051(2) 0.051(2) -0.0162(16) 0.0069(17) -0.0190(17)
C1 0.0447(19) 0.068(2) 0.053(2) -0.0121(18) -0.0167(16) 0.0012(17)

loop_
_atom_type_symbol
_atom_type_description
_atom_type_scat_dispersion_real
_atom_type_scat_dispersion_imag
_atom_type_scat_source
C C 0.0033 0.0016 'International Tables Vol C Tables 4.2.6.8 and 6.1.1.4'
H H 0.0000 0.0000 'International Tables Vol C Tables 4.2.6.8 and 6.1.1.4'
N N 0.0061 0.0033 'International Tables Vol C Tables 4.2.6.8 and 6.1.1.4'
O O 0.0106 0.0060 'International Tables Vol C Tables 4.2.6.8 and 6.1.1.4'
P P 0.1023 0.0942 'International Tables Vol C Tables 4.2.6.8 and 6.1.1.4'
Co Co 0.3494 0.9721 'International Tables Vol C Tables 4.2.6.8 and 6.1.1.4'

loop_
_geom_angle_atom_site_label_1
_geom_angle_atom_site_label_2
_geom_angle_atom_site_label_3
_geom_angle
_geom_angle_site_symmetry_1
_geom_angle_site_symmetry_3
O5 Co2 O9 114.54(9) 2_665 2_665
O5 Co2 O3 107.52(9) 2_665 .
O9 Co2 O3 114.80(9) 2_665 .
O5 Co2 O6 120.15(9) 2_665 1_545
O9 Co2 O6 95.86(9) 2_665 1_545
O3 Co2 O6 103.54(9) . 1_545
O1 Co1 O7 112.29(10) . 2_674
O1 Co1 O8 118.47(9) . .
O7 Co1 O8 103.97(9) 2_674 .
O1 Co1 O2 110.85(10) . .
O7 Co1 O2 113.97(10) 2_674 .
O8 Co1 O2 96.37(9) . .
O3 P3 O9 113.85(12) . .
O3 P3 O8 111.36(11) . .
O9 P3 O8 113.06(12) . .
O3 P3 H3 106.0(11) . .
O9 P3 H3 106.5(11) . .
O8 P3 H3 105.3(11) . .
O7 P2 O4 112.60(13) . .
O7 P2 O2 112.32(12) . .
O4 P2 O2 110.97(12) . .
O7 P2 H2 108.5(11) . .
O4 P2 H2 106.0(11) . .
O2 P2 H2 106.0(11) . .
O5 P1 O1 113.60(11) . .
O5 P1 O6 113.65(12) . .
O1 P1 O6 111.03(11) . .
O5 P1 H1 104.3(11) . .
O1 P1 H1 107.4(11) . .
O6 P1 H1 106.2(11) . .
P3 O9 Co2 136.23(13) . 2_665
P3 O8 Co1 129.37(12) . .
P2 O7 Co1 132.04(13) . 2_674
P1 O6 Co2 138.25(12) . 1_565
P1 O5 Co2 139.32(13) . 2_665
P3 O3 Co2 136.36(12) . .
C4 N2 C3 111.1(2) 2_664 .
C4 N2 H2NB 110(2) 2_664 .
C3 N2 H2NB 109(2) . .
C4 N2 H2NA 118(2) 2_664 .
C3 N2 H2NA 105(2) . .
H2NB N2 H2NA 102(3) . .
P2 O2 Co1 132.36(12) . .
P1 O1 Co1 133.15(12) . .
C1 N1 C2 113.9(3) . .
C1 N1 H1NB 105(2) . .
C2 N1 H1NB 109(2) . .
C1 N1 H1NA 109(2) . .
C2 N1 H1NA 113(2) . .
H1NB N1 H1NA 106(3) . .
N2 C4 C3 110.6(2) 2_664 .
N2 C4 H4A 109.5 2_664 .
C3 C4 H4A 109.5 . .
N2 C4 H4B 109.5 2_664 .
C3 C4 H4B 109.5 . .
H4A C4 H4B 108.1 . .
N2 C3 C4 110.8(2) . .
N2 C3 H3A 109.5 . .
C4 C3 H3A 109.5 . .
N2 C3 H3B 109.5 . .
C4 C3 H3B 109.5 . .
H3A C3 H3B 108.1 . .
N1 C2 H2C 109.5 . .
N1 C2 H2D 109.5 . .
H2C C2 H2D 109.5 . .
N1 C2 H2E 109.5 . .
H2C C2 H2E 109.5 . .
H2D C2 H2E 109.5 . .
N1 C1 H1B 109.5 . .
N1 C1 H1C 109.5 . .
H1B C1 H1C 109.5 . .
N1 C1 H1D 109.5 . .
H1B C1 H1D 109.5 . .
H1C C1 H1D 109.5 . .

loop_
_geom_bond_atom_site_label_1
_geom_bond_atom_site_label_2
_geom_bond_distance
_geom_bond_site_symmetry_2
Co2 O5 1.928(2) 2_665
Co2 O9 1.942(2) 2_665
Co2 O3 1.9422(19) .
Co2 O6 1.9677(19) 1_545
Co1 O1 1.930(2) .
Co1 O7 1.931(2) 2_674
Co1 O8 1.958(2) .
Co1 O2 1.961(2) .
P3 O3 1.505(2) .
P3 O9 1.513(2) .
P3 O8 1.518(2) .
P3 H3 1.34(3) .
P2 O7 1.506(2) .
P2 O4 1.507(2) .
P2 O2 1.522(2) .
P2 H2 1.34(3) .
P1 O5 1.505(2) .
P1 O1 1.509(2) .
P1 O6 1.5124(19) .
P1 H1 1.36(3) .
O9 Co2 1.942(2) 2_665
O7 Co1 1.931(2) 2_674
O6 Co2 1.9678(19) 1_565
O5 Co2 1.928(2) 2_665
N2 C4 1.478(4) 2_664
N2 C3 1.483(4) .
N2 H2NB 1.03(4) .
N2 H2NA 0.87(4) .
N1 C1 1.464(4) .
N1 C2 1.477(4) .
N1 H1NB 0.94(4) .
N1 H1NA 0.96(4) .
C4 N2 1.478(4) 2_664
C4 C3 1.506(4) .
C4 H4A 0.9700 .
C4 H4B 0.9700 .
C3 H3A 0.9700 .
C3 H3B 0.9700 .
C2 H2C 0.9600 .
C2 H2D 0.9600 .
C2 H2E 0.9600 .
C1 H1B 0.9600 .
C1 H1C 0.9600 .
C1 H1D 0.9600 .

loop_
_geom_torsion_atom_site_label_1
_geom_torsion_atom_site_label_2
_geom_torsion_atom_site_label_3
_geom_torsion_atom_site_label_4
_geom_torsion
_geom_torsion_site_symmetry_1
_geom_torsion_site_symmetry_4
O3 P3 O9 Co2 92.5(2) . 2_665
O8 P3 O9 Co2 -35.9(2) . 2_665
O3 P3 O8 Co1 171.47(13) . .
O9 P3 O8 Co1 -58.87(18) . .
O1 Co1 O8 P3 66.20(18) . .
O7 Co1 O8 P3 -59.22(17) 2_674 .
O2 Co1 O8 P3 -175.90(15) . .
O4 P2 O7 Co1 110.40(19) . 2_674
O2 P2 O7 Co1 -15.8(2) . 2_674
O5 P1 O6 Co2 -53.6(2) . 1_565
O1 P1 O6 Co2 75.9(2) . 1_565
O1 P1 O5 Co2 -50.1(2) . 2_665
O6 P1 O5 Co2 78.1(2) . 2_665
O9 P3 O3 Co2 -41.0(2) . .
O8 P3 O3 Co2 88.3(2) . .
O5 Co2 O3 P3 122.64(19) 2_665 .
O9 Co2 O3 P3 -6.1(2) 2_665 .
O6 Co2 O3 P3 -109.21(19) 1_545 .
O7 P2 O2 Co1 -66.0(2) . .
O4 P2 O2 Co1 167.02(15) . .
O1 Co1 O2 P2 -26.5(2) . .
O7 Co1 O2 P2 101.36(18) 2_674 .
O8 Co1 O2 P2 -150.24(17) . .
O5 P1 O1 Co1 -40.6(2) . .
O6 P1 O1 Co1 -170.15(15) . .
O7 Co1 O1 P1 160.37(17) 2_674 .
O8 Co1 O1 P1 39.1(2) . .
O2 Co1 O1 P1 -70.88(19) . .
C4 N2 C3 C4 56.6(3) 2_664 .
N2 C4 C3 N2 -56.3(3) 2_664 .
